data_7024603
loop_
_publ_author_name
'Casti\~neiras, Alfonso'
'Pedrido, Rosa'

_publ_section_title
;
 A thiosemicarbazone ligand functionalized by a phosphine group:
 reactivity toward coinage metal ions.
;
_journal_issue 15
_journal_name_full 'Dalton transactions (Cambridge, England : 2003)'
_journal_page_first 3572
_journal_page_last 3584
_journal_paper_doi 10.1039/b918962a
_journal_volume 39
_journal_year 2010
_chemical_formula_moiety 'C44 H44 Cu N6 P2 S2, 3(C H4 O), H2 O, Br'
_chemical_formula_sum 'C47 H58 Br Cu N6 O4 P2 S2'
_chemical_formula_weight 1040.50
_chemical_name_systematic
;
?
;
_space_group_IT_number 2
_symmetry_cell_setting triclinic
_symmetry_space_group_name_Hall '-P 1'
_symmetry_space_group_name_H-M 'P -1'
_atom_sites_solution_hydrogens mixed
_atom_sites_solution_primary direct
_atom_sites_solution_secondary difmap
_audit_creation_method SHELXL-97
_cell_angle_alpha 95.934(2)
_cell_angle_beta 108.640(2)
_cell_angle_gamma 90.659(2)
_cell_formula_units_Z 2
_cell_length_a 12.9915(5)
_cell_length_b 13.4928(5)
_cell_length_c 14.8606(5)
_cell_measurement_reflns_used 1964
_cell_measurement_temperature 100(2)
_cell_measurement_theta_max 27.565
_cell_measurement_theta_min 2.300
_cell_volume 2452.33(16)
_computing_cell_refinement 'APEX2 Software (Nruker, 2005)'
_computing_data_collection 'APEX2 Software (Nruker, 2005)'
_computing_data_reduction 'APEX2 Software (Nruker, 2005)'
_computing_molecular_graphics 'PLATON (Spek, 2004)'
_computing_publication_material 'SHELXL-97 (Sheldrick, 1997)'
_computing_structure_refinement 'SHELXL-97 (Sheldrick, 1997)'
_computing_structure_solution 'SHELXS-97 (Sheldrick, 1990)'
_diffrn_ambient_temperature 100(2)
_diffrn_measured_fraction_theta_full 0.999
_diffrn_measured_fraction_theta_max 0.999
_diffrn_measurement_device_type 'Bruker X8 KappaAPEXII'
_diffrn_measurement_method 'omega and phi scans'
_diffrn_radiation_monochromator graphite
_diffrn_radiation_source 'fine-focus sealed tube'
_diffrn_radiation_type MoK\a
_diffrn_radiation_wavelength 0.71073
_diffrn_reflns_av_R_equivalents 0.0343
_diffrn_reflns_av_sigmaI/netI 0.0283
_diffrn_reflns_limit_h_max 15
_diffrn_reflns_limit_h_min -16
_diffrn_reflns_limit_k_max 17
_diffrn_reflns_limit_k_min -17
_diffrn_reflns_limit_l_max 19
_diffrn_reflns_limit_l_min 0
_diffrn_reflns_number 109082
_diffrn_reflns_theta_full 27.10
_diffrn_reflns_theta_max 27.10
_diffrn_reflns_theta_min 1.46
_diffrn_standards_decay_% 0
_exptl_absorpt_coefficient_mu 1.459
_exptl_absorpt_correction_T_max 0.7792
_exptl_absorpt_correction_T_min 0.6855
_exptl_absorpt_correction_type empirical
_exptl_absorpt_process_details SADABS
_exptl_crystal_colour orange
_exptl_crystal_density_diffrn 1.409
_exptl_crystal_density_method 'not measured'
_exptl_crystal_description prism
_exptl_crystal_F_000 1080
_exptl_crystal_size_max 0.28
_exptl_crystal_size_mid 0.23
_exptl_crystal_size_min 0.18
_refine_diff_density_max 1.782
_refine_diff_density_min -2.326
_refine_diff_density_rms 0.090
_refine_ls_extinction_method none
_refine_ls_goodness_of_fit_ref 1.072
_refine_ls_hydrogen_treatment constr
_refine_ls_matrix_type full
_refine_ls_number_parameters 568
_refine_ls_number_reflns 10808
_refine_ls_number_restraints 0
_refine_ls_restrained_S_all 1.072
_refine_ls_R_factor_all 0.0563
_refine_ls_R_factor_gt 0.0442
_refine_ls_shift/su_max 0.001
_refine_ls_shift/su_mean 0.000
_refine_ls_structure_factor_coef Fsqd
_refine_ls_weighting_details 'calc w=1/[\s^2^(Fo^2^)+(0.0582P)^2^+4.0987P] where P=(Fo^2^+2Fc^2^)/3'
_refine_ls_weighting_scheme calc
_refine_ls_wR_factor_gt 0.1135
_refine_ls_wR_factor_ref 0.1189
_reflns_number_gt 8899
_reflns_number_total 10808
_reflns_threshold_expression >2sigma(I)
_cod_data_source_file b918962a.txt
_cod_data_source_block 07rp01
_cod_depositor_comments
;
The following automatic conversions were performed:

'_symmetry_cell_setting' value 'Triclinic' changed to 'triclinic'
according to /home/saulius/struct/CIF-dictionaries/cif_core.dic
dictionary named 'cif_core.dic' version 2.4.2 from 2011-04-26.

Automatic conversion script
Id: cif_fix_values 1891 2012-01-12 08:04:46Z andrius 
;
_cod_original_cell_volume 2452.33(15)
_cod_database_code 7024603

loop_
_symmetry_equiv_pos_as_xyz
'x, y, z'
'-x, -y, -z'

loop_
_atom_site_label
_atom_site_type_symbol
_atom_site_fract_x
_atom_site_fract_y
_atom_site_fract_z
_atom_site_U_iso_or_equiv
_atom_site_adp_type
_atom_site_occupancy
_atom_site_symmetry_multiplicity
_atom_site_calc_flag
_atom_site_refinement_flags
Cu1 Cu 0.15562(3) 0.10249(2) 0.71359(2) 0.01103(9) Uani 1 1 d .
S1 S 0.01864(6) 0.12201(5) 0.57477(5) 0.01753(15) Uani 1 1 d .
S2 S 0.30735(7) 0.52510(5) 0.86281(7) 0.02843(19) Uani 1 1 d .
P1 P 0.31121(5) 0.03693(5) 0.70569(5) 0.01042(14) Uani 1 1 d .
P2 P 0.09036(5) 0.08650(5) 0.83344(5) 0.01024(14) Uani 1 1 d .
N12 N 0.22500(18) 0.23512(16) 0.68710(16) 0.0127(4) Uani 1 1 d .
N13 N 0.15223(19) 0.28667(17) 0.62206(17) 0.0174(5) Uani 1 1 d .
H13A H 0.1721 0.3398 0.6103 0.021 Uiso 1 1 d R
N14 N -0.0118(2) 0.29850(19) 0.50898(18) 0.0224(5) Uani 1 1 d .
H14A H 0.0079 0.3486 0.5098 0.027 Uiso 1 1 d R
N22 N 0.08771(19) 0.31289(16) 0.83400(17) 0.0157(5) Uani 1 1 d .
N23 N 0.1444(2) 0.39321(17) 0.81994(18) 0.0190(5) Uani 1 1 d .
H23A H 0.1195 0.4271 0.7838 0.023 Uiso 1 1 d R
N24 N 0.2817(2) 0.37355(18) 0.95769(19) 0.0224(5) Uani 1 1 d .
H24A H 0.2438 0.3313 0.9649 0.027 Uiso 1 1 d R
C11 C 0.4137(2) 0.12135(19) 0.79556(18) 0.0120(5) Uani 1 1 d .
C12 C 0.4969(2) 0.0839(2) 0.86692(19) 0.0153(5) Uani 1 1 d .
H12 H 0.5031 0.0153 0.8666 0.018 Uiso 1 1 d R
C13 C 0.5715(2) 0.1479(2) 0.9392(2) 0.0199(6) Uani 1 1 d .
H13 H 0.6252 0.1216 0.9874 0.024 Uiso 1 1 d R
C14 C 0.5654(2) 0.2499(2) 0.9388(2) 0.0222(6) Uani 1 1 d .
H14 H 0.6157 0.2925 0.9861 0.027 Uiso 1 1 d R
C15 C 0.4837(2) 0.2886(2) 0.8676(2) 0.0191(6) Uani 1 1 d .
H15 H 0.4810 0.3574 0.8666 0.023 Uiso 1 1 d R
C16 C 0.4052(2) 0.2260(2) 0.7970(2) 0.0148(5) Uani 1 1 d .
C17 C 0.3208(2) 0.2758(2) 0.7280(2) 0.0164(5) Uani 1 1 d .
H17 H 0.3334 0.3370 0.7160 0.020 Uiso 1 1 d R
C18 C 0.0541(2) 0.2420(2) 0.56836(19) 0.0160(5) Uani 1 1 d .
C19 C -0.1253(3) 0.2702(2) 0.4538(2) 0.0275(7) Uani 1 1 d .
H19A H -0.1308 0.2005 0.4282 0.033 Uiso 1 1 d R
H19B H -0.1489 0.3094 0.4003 0.033 Uiso 1 1 d R
C20 C -0.1993(3) 0.2858(3) 0.5135(3) 0.0379(9) Uani 1 1 d .
H20A H -0.1778 0.2453 0.5653 0.045 Uiso 1 1 d R
H20B H -0.2729 0.2674 0.4747 0.045 Uiso 1 1 d R
H20C H -0.1944 0.3548 0.5387 0.045 Uiso 1 1 d R
C21 C 0.3583(2) -0.08793(19) 0.72527(18) 0.0120(5) Uani 1 1 d .
C22 C 0.3160(2) -0.1430(2) 0.7810(2) 0.0175(6) Uani 1 1 d .
H22 H 0.2693 -0.1137 0.8109 0.021 Uiso 1 1 d R
C23 C 0.3431(2) -0.2413(2) 0.7921(2) 0.0206(6) Uani 1 1 d .
H23 H 0.3159 -0.2771 0.8304 0.025 Uiso 1 1 d R
C24 C 0.4112(2) -0.2862(2) 0.7459(2) 0.0191(6) Uani 1 1 d .
H24 H 0.4283 -0.3525 0.7523 0.023 Uiso 1 1 d R
C25 C 0.4536(2) -0.2322(2) 0.6901(2) 0.0176(6) Uani 1 1 d .
H25 H 0.4992 -0.2620 0.6593 0.021 Uiso 1 1 d R
C26 C 0.4277(2) -0.1333(2) 0.6806(2) 0.0156(5) Uani 1 1 d .
H26 H 0.4570 -0.0970 0.6440 0.019 Uiso 1 1 d R
C31 C 0.3323(2) 0.0559(2) 0.59331(19) 0.0131(5) Uani 1 1 d .
C32 C 0.2530(2) 0.0131(3) 0.5111(2) 0.0238(7) Uani 1 1 d .
H32 H 0.1936 -0.0225 0.5160 0.029 Uiso 1 1 d R
C33 C 0.2615(3) 0.0227(3) 0.4216(2) 0.0326(8) Uani 1 1 d .
H33 H 0.2091 -0.0077 0.3668 0.039 Uiso 1 1 d R
C34 C 0.3488(3) 0.0778(3) 0.4144(2) 0.0322(8) Uani 1 1 d .
H34 H 0.3538 0.0861 0.3546 0.039 Uiso 1 1 d R
C35 C 0.4283(3) 0.1206(3) 0.4959(2) 0.0325(8) Uani 1 1 d .
H35 H 0.4870 0.1572 0.4910 0.039 Uiso 1 1 d R
C36 C 0.4205(3) 0.1088(2) 0.5852(2) 0.0216(6) Uani 1 1 d .
H36 H 0.4748 0.1366 0.6400 0.026 Uiso 1 1 d R
C41 C -0.0477(2) 0.12604(19) 0.81929(18) 0.0116(5) Uani 1 1 d .
C42 C -0.1245(2) 0.0603(2) 0.83349(18) 0.0131(5) Uani 1 1 d .
H42 H -0.1030 -0.0013 0.8539 0.016 Uiso 1 1 d R
C43 C -0.2314(2) 0.0853(2) 0.81767(19) 0.0174(6) Uani 1 1 d .
H43 H -0.2804 0.0413 0.8288 0.021 Uiso 1 1 d R
C44 C -0.2655(2) 0.1761(2) 0.7854(2) 0.0197(6) Uani 1 1 d .
H44 H -0.3376 0.1924 0.7735 0.024 Uiso 1 1 d R
C45 C -0.1915(2) 0.2422(2) 0.7708(2) 0.0196(6) Uani 1 1 d .
H45 H -0.2147 0.3029 0.7489 0.023 Uiso 1 1 d R
C46 C -0.0824(2) 0.2192(2) 0.78886(19) 0.0145(5) Uani 1 1 d .
C47 C -0.0102(2) 0.2984(2) 0.7784(2) 0.0165(6) Uani 1 1 d .
H47 H -0.0375 0.3343 0.7365 0.020 Uiso 1 1 d R
C48 C 0.2422(2) 0.4250(2) 0.8832(2) 0.0205(6) Uani 1 1 d .
C49 C 0.3820(2) 0.4012(2) 1.0362(2) 0.0259(7) Uani 1 1 d .
H49A H 0.4316 0.4371 1.0128 0.031 Uiso 1 1 d R
H49B H 0.4162 0.3411 1.0592 0.031 Uiso 1 1 d R
C50 C 0.3624(3) 0.4651(3) 1.1178(3) 0.0346(8) Uani 1 1 d .
H50A H 0.3285 0.5247 1.0953 0.052 Uiso 1 1 d R
H50B H 0.4306 0.4826 1.1671 0.052 Uiso 1 1 d R
H50C H 0.3158 0.4289 1.1429 0.052 Uiso 1 1 d R
C51 C 0.1670(2) 0.13095(18) 0.95742(18) 0.0114(5) Uani 1 1 d .
C52 C 0.1168(2) 0.1710(2) 1.0217(2) 0.0157(5) Uani 1 1 d .
H52 H 0.0417 0.1763 1.0015 0.019 Uiso 1 1 d R
C53 C 0.1777(2) 0.2033(2) 1.1161(2) 0.0194(6) Uani 1 1 d .
H53 H 0.1435 0.2303 1.1586 0.023 Uiso 1 1 d R
C54 C 0.2899(2) 0.1950(2) 1.1464(2) 0.0189(6) Uani 1 1 d .
H54 H 0.3308 0.2162 1.2095 0.023 Uiso 1 1 d R
C55 C 0.3409(2) 0.1554(2) 1.0830(2) 0.0176(6) Uani 1 1 d .
H55 H 0.4159 0.1499 1.1036 0.021 Uiso 1 1 d R
C56 C 0.2803(2) 0.1238(2) 0.9886(2) 0.0146(5) Uani 1 1 d .
H56 H 0.3149 0.0978 0.9461 0.018 Uiso 1 1 d R
C61 C 0.0786(2) -0.04862(19) 0.83635(19) 0.0123(5) Uani 1 1 d .
C62 C 0.0302(2) -0.1076(2) 0.7489(2) 0.0175(6) Uani 1 1 d .
H62 H -0.0013 -0.0774 0.6936 0.021 Uiso 1 1 d R
C63 C 0.0294(2) -0.2106(2) 0.7447(2) 0.0211(6) Uani 1 1 d .
H63 H -0.0043 -0.2492 0.6869 0.025 Uiso 1 1 d R
C64 C 0.0785(2) -0.2567(2) 0.8263(2) 0.0200(6) Uani 1 1 d .
H64 H 0.0799 -0.3259 0.8226 0.024 Uiso 1 1 d R
C65 C 0.1254(2) -0.1990(2) 0.9131(2) 0.0183(6) Uani 1 1 d .
H65 H 0.1574 -0.2296 0.9681 0.022 Uiso 1 1 d R
C66 C 0.1248(2) -0.0950(2) 0.9182(2) 0.0146(5) Uani 1 1 d .
H66 H 0.1554 -0.0565 0.9768 0.018 Uiso 1 1 d R
O2 O 0.1481(3) 0.4752(3) 0.2163(2) 0.0680(10) Uani 1 1 d .
H2 H 0.1044 0.4843 0.2576 0.082 Uiso 1 1 d R
C2 C 0.0796(4) 0.4712(3) 0.1194(3) 0.0487(10) Uani 1 1 d .
H2A H 0.0075 0.4886 0.1173 0.073 Uiso 1 1 d R
H2B H 0.0772 0.4048 0.0883 0.073 Uiso 1 1 d R
H2C H 0.1083 0.5172 0.0874 0.073 Uiso 1 1 d R
O3 O 0.5185(4) 0.5180(3) 0.3668(3) 0.0868(12) Uani 1 1 d .
H3 H 0.5928 0.5322 0.4061 0.104 Uiso 1 1 d R
C3 C 0.4592(6) 0.6067(5) 0.3696(5) 0.098(2) Uani 1 1 d .
H3A H 0.4264 0.6068 0.4190 0.147 Uiso 1 1 d R
H3B H 0.5073 0.6647 0.3820 0.147 Uiso 1 1 d R
H3C H 0.4035 0.6077 0.3090 0.147 Uiso 1 1 d R
O4 O 0.3320(4) 0.3884(4) 0.3296(3) 0.1074(17) Uani 1 1 d .
H4 H 0.2852 0.4365 0.2961 0.129 Uiso 1 1 d R
C4 C 0.2958(7) 0.3626(7) 0.4025(5) 0.118(3) Uani 1 1 d .
H4A H 0.2511 0.3021 0.3813 0.178 Uiso 1 1 d R
H4B H 0.3571 0.3527 0.4570 0.178 Uiso 1 1 d R
H4C H 0.2541 0.4152 0.4197 0.178 Uiso 1 1 d R
O1 O 0.2456(3) 0.4760(2) 0.6082(2) 0.0571(9) Uani 1 1 d .
H1A H 0.1987 0.5103 0.6467 0.068 Uiso 1 1 d R
H1B H 0.1971 0.4461 0.5382 0.068 Uiso 1 1 d R
Br1 Br 0.00336(4) 0.47680(2) 0.35769(3) 0.03978(11) Uani 1 1 d .

loop_
_atom_site_aniso_label
_atom_site_aniso_U_11
_atom_site_aniso_U_22
_atom_site_aniso_U_33
_atom_site_aniso_U_23
_atom_site_aniso_U_13
_atom_site_aniso_U_12
Cu1 0.01109(16) 0.01124(16) 0.01158(16) 0.00298(12) 0.00427(12) 0.00065(12)
S1 0.0168(3) 0.0158(3) 0.0163(3) 0.0046(3) -0.0007(3) -0.0022(3)
S2 0.0318(4) 0.0121(3) 0.0469(5) 0.0048(3) 0.0201(4) -0.0059(3)
P1 0.0109(3) 0.0102(3) 0.0106(3) 0.0017(2) 0.0039(2) 0.0001(2)
P2 0.0101(3) 0.0097(3) 0.0114(3) 0.0015(2) 0.0039(2) -0.0002(2)
N12 0.0146(11) 0.0120(10) 0.0119(11) 0.0030(8) 0.0042(9) 0.0028(8)
N13 0.0183(12) 0.0126(11) 0.0194(12) 0.0075(9) 0.0020(10) 0.0006(9)
N14 0.0237(13) 0.0182(12) 0.0207(13) 0.0082(10) -0.0012(10) 0.0004(10)
N22 0.0189(12) 0.0089(10) 0.0220(12) 0.0015(9) 0.0106(10) -0.0007(9)
N23 0.0232(13) 0.0090(11) 0.0276(13) 0.0056(10) 0.0108(11) 0.0003(9)
N24 0.0207(13) 0.0141(12) 0.0330(15) 0.0035(10) 0.0094(11) -0.0074(10)
C11 0.0104(12) 0.0151(13) 0.0114(12) 0.0004(10) 0.0053(10) -0.0006(10)
C12 0.0149(13) 0.0168(13) 0.0150(13) 0.0012(10) 0.0061(11) 0.0019(10)
C13 0.0134(13) 0.0278(16) 0.0163(14) 0.0006(12) 0.0021(11) 0.0028(11)
C14 0.0154(14) 0.0252(15) 0.0218(15) -0.0074(12) 0.0034(12) -0.0034(12)
C15 0.0173(14) 0.0153(13) 0.0231(15) -0.0026(11) 0.0058(12) -0.0019(11)
C16 0.0145(13) 0.0143(13) 0.0171(13) 0.0011(10) 0.0075(11) -0.0006(10)
C17 0.0175(13) 0.0116(12) 0.0213(14) 0.0027(11) 0.0077(11) -0.0017(10)
C18 0.0179(14) 0.0164(13) 0.0129(13) 0.0024(10) 0.0035(11) 0.0020(11)
C19 0.0257(16) 0.0281(17) 0.0195(15) 0.0070(13) -0.0069(13) 0.0023(13)
C20 0.0209(17) 0.054(2) 0.0302(19) 0.0053(17) -0.0041(14) 0.0020(16)
C21 0.0113(12) 0.0121(12) 0.0100(12) 0.0007(10) -0.0001(10) -0.0001(10)
C22 0.0163(13) 0.0191(14) 0.0195(14) 0.0042(11) 0.0083(11) 0.0039(11)
C23 0.0181(14) 0.0179(14) 0.0270(16) 0.0116(12) 0.0063(12) 0.0018(11)
C24 0.0172(14) 0.0130(13) 0.0220(15) 0.0029(11) -0.0013(11) 0.0024(11)
C25 0.0150(13) 0.0184(14) 0.0166(14) -0.0020(11) 0.0020(11) 0.0043(11)
C26 0.0150(13) 0.0158(13) 0.0159(13) 0.0009(10) 0.0053(11) 0.0000(10)
C31 0.0142(13) 0.0140(12) 0.0123(12) 0.0032(10) 0.0051(10) 0.0034(10)
C32 0.0144(14) 0.0403(18) 0.0176(15) 0.0007(13) 0.0072(12) -0.0020(13)
C33 0.0201(16) 0.062(2) 0.0124(14) 0.0002(15) 0.0020(12) -0.0005(15)
C34 0.0349(19) 0.049(2) 0.0182(16) 0.0086(15) 0.0144(14) 0.0048(16)
C35 0.043(2) 0.0358(19) 0.0259(17) 0.0001(14) 0.0224(16) -0.0133(15)
C36 0.0257(16) 0.0237(15) 0.0164(14) -0.0006(11) 0.0095(12) -0.0077(12)
C41 0.0120(12) 0.0139(12) 0.0083(12) 0.0008(9) 0.0026(10) 0.0009(10)
C42 0.0143(13) 0.0140(12) 0.0104(12) 0.0012(10) 0.0032(10) -0.0010(10)
C43 0.0152(13) 0.0237(15) 0.0148(13) 0.0009(11) 0.0075(11) -0.0023(11)
C44 0.0116(13) 0.0289(16) 0.0182(14) 0.0041(12) 0.0038(11) 0.0047(11)
C45 0.0183(14) 0.0212(14) 0.0208(15) 0.0074(12) 0.0068(12) 0.0078(11)
C46 0.0150(13) 0.0158(13) 0.0122(13) 0.0022(10) 0.0036(10) 0.0013(10)
C47 0.0211(14) 0.0121(13) 0.0177(14) 0.0045(10) 0.0073(11) 0.0051(11)
C48 0.0238(15) 0.0085(12) 0.0337(17) 0.0006(11) 0.0159(13) 0.0001(11)
C49 0.0192(15) 0.0195(15) 0.0363(18) 0.0027(13) 0.0053(13) -0.0048(12)
C50 0.0330(19) 0.0293(18) 0.039(2) 0.0001(15) 0.0100(16) -0.0079(15)
C51 0.0128(12) 0.0092(12) 0.0115(12) 0.0025(9) 0.0028(10) -0.0024(9)
C52 0.0150(13) 0.0156(13) 0.0171(13) 0.0015(10) 0.0064(11) -0.0013(10)
C53 0.0205(14) 0.0224(15) 0.0166(14) -0.0016(11) 0.0090(12) -0.0008(11)
C54 0.0209(14) 0.0187(14) 0.0123(13) 0.0009(11) -0.0009(11) -0.0037(11)
C55 0.0130(13) 0.0160(13) 0.0202(14) 0.0030(11) -0.0001(11) -0.0011(10)
C56 0.0140(13) 0.0137(13) 0.0170(13) 0.0018(10) 0.0062(11) 0.0009(10)
C61 0.0114(12) 0.0106(12) 0.0170(13) 0.0015(10) 0.0077(10) 0.0001(9)
C62 0.0171(14) 0.0175(14) 0.0176(14) 0.0017(11) 0.0053(11) -0.0006(11)
C63 0.0220(15) 0.0152(14) 0.0251(15) -0.0047(11) 0.0087(12) -0.0036(11)
C64 0.0209(14) 0.0099(13) 0.0324(16) 0.0021(11) 0.0132(13) -0.0001(11)
C65 0.0180(14) 0.0146(13) 0.0271(15) 0.0088(11) 0.0119(12) 0.0034(11)
C66 0.0150(13) 0.0146(13) 0.0165(13) 0.0021(10) 0.0082(11) -0.0002(10)
O2 0.0519(19) 0.103(3) 0.056(2) 0.0179(19) 0.0238(17) 0.0266(19)
C2 0.051(3) 0.051(3) 0.053(3) 0.014(2) 0.026(2) 0.014(2)
O3 0.091(3) 0.090(3) 0.071(3) 0.001(2) 0.016(2) 0.028(2)
C3 0.118(6) 0.069(4) 0.103(5) -0.007(4) 0.034(5) 0.011(4)
O4 0.120(4) 0.113(4) 0.074(3) -0.006(3) 0.013(3) 0.057(3)
C4 0.126(6) 0.172(8) 0.054(4) 0.021(4) 0.020(4) 0.070(6)
O1 0.099(3) 0.0246(14) 0.062(2) 0.0024(13) 0.0464(19) -0.0062(15)
Br1 0.0722(3) 0.01608(16) 0.0418(2) 0.00542(14) 0.0328(2) 0.00401(16)

loop_
_atom_type_symbol
_atom_type_description
_atom_type_scat_dispersion_real
_atom_type_scat_dispersion_imag
_atom_type_scat_source
Cu Cu 0.3201 1.2651 'International Tables Vol C Tables 4.2.6.8 and 6.1.1.4'
Br Br -0.2901 2.4595 'International Tables Vol C Tables 4.2.6.8 and 6.1.1.4'
S S 0.1246 0.1234 'International Tables Vol C Tables 4.2.6.8 and 6.1.1.4'
P P 0.1023 0.0942 'International Tables Vol C Tables 4.2.6.8 and 6.1.1.4'
O O 0.0106 0.0060 'International Tables Vol C Tables 4.2.6.8 and 6.1.1.4'
N N 0.0061 0.0033 'International Tables Vol C Tables 4.2.6.8 and 6.1.1.4'
C C 0.0033 0.0016 'International Tables Vol C Tables 4.2.6.8 and 6.1.1.4'
H H 0.0000 0.0000 'International Tables Vol C Tables 4.2.6.8 and 6.1.1.4'

loop_
_geom_angle_atom_site_label_1
_geom_angle_atom_site_label_2
_geom_angle_atom_site_label_3
_geom_angle
_geom_angle_publ_flag
N12 Cu1 P2 126.09(6) y
N12 Cu1 P1 83.67(6) y
P2 Cu1 P1 123.36(3) y
N12 Cu1 S1 84.39(6) y
P2 Cu1 S1 111.35(3) y
P1 Cu1 S1 119.39(3) y
C18 S1 Cu1 96.37(10) ?
C21 P1 C31 103.02(12) ?
C21 P1 C11 105.38(12) ?
C31 P1 C11 104.32(12) ?
C21 P1 Cu1 129.09(9) ?
C31 P1 Cu1 110.89(9) ?
C11 P1 Cu1 101.72(8) ?
C51 P2 C41 104.09(12) ?
C51 P2 C61 102.48(12) ?
C41 P2 C61 103.29(12) ?
C51 P2 Cu1 122.35(9) ?
C41 P2 Cu1 117.62(9) ?
C61 P2 Cu1 104.39(8) ?
C17 N12 N13 117.3(2) ?
C17 N12 Cu1 129.20(19) ?
N13 N12 Cu1 113.30(16) ?
C18 N13 N12 119.6(2) ?
C18 N13 H13A 120.7 ?
N12 N13 H13A 119.0 ?
C18 N14 C19 124.2(3) ?
C18 N14 H14A 116.6 ?
C19 N14 H14A 118.6 ?
C47 N22 N23 115.7(2) ?
C48 N23 N22 120.9(2) ?
C48 N23 H23A 115.6 ?
N22 N23 H23A 122.5 ?
C48 N24 C49 124.5(2) ?
C48 N24 H24A 117.9 ?
C49 N24 H24A 116.7 ?
C12 C11 C16 118.9(2) ?
C12 C11 P1 120.7(2) ?
C16 C11 P1 120.3(2) ?
C11 C12 C13 121.1(3) ?
C11 C12 H12 119.4 ?
C13 C12 H12 119.5 ?
C14 C13 C12 120.1(3) ?
C14 C13 H13 120.0 ?
C12 C13 H13 120.0 ?
C13 C14 C15 119.6(3) ?
C13 C14 H14 120.2 ?
C15 C14 H14 120.2 ?
C14 C15 C16 121.3(3) ?
C14 C15 H15 119.4 ?
C16 C15 H15 119.4 ?
C15 C16 C11 119.0(3) ?
C15 C16 C17 116.1(2) ?
C11 C16 C17 124.9(2) ?
N12 C17 C16 121.6(2) ?
N12 C17 H17 117.8 ?
C16 C17 H17 120.5 ?
N14 C18 N13 115.2(2) ?
N14 C18 S1 122.0(2) ?
N13 C18 S1 122.8(2) ?
N14 C19 C20 112.0(3) ?
N14 C19 H19A 109.2 ?
C20 C19 H19A 109.2 ?
N14 C19 H19B 109.2 ?
C20 C19 H19B 109.2 ?
H19A C19 H19B 107.9 ?
C19 C20 H20A 109.4 ?
C19 C20 H20B 109.5 ?
H20A C20 H20B 109.5 ?
C19 C20 H20C 109.4 ?
H20A C20 H20C 109.5 ?
H20B C20 H20C 109.5 ?
C26 C21 C22 118.9(2) ?
C26 C21 P1 122.5(2) ?
C22 C21 P1 118.4(2) ?
C23 C22 C21 120.5(3) ?
C23 C22 H22 119.7 ?
C21 C22 H22 119.7 ?
C22 C23 C24 120.0(3) ?
C22 C23 H23 120.0 ?
C24 C23 H23 120.0 ?
C25 C24 C23 120.0(3) ?
C25 C24 H24 120.0 ?
C23 C24 H24 120.0 ?
C24 C25 C26 119.8(3) ?
C24 C25 H25 120.1 ?
C26 C25 H25 120.1 ?
C25 C26 C21 120.8(3) ?
C25 C26 H26 119.6 ?
C21 C26 H26 119.6 ?
C32 C31 C36 119.2(3) ?
C32 C31 P1 116.0(2) ?
C36 C31 P1 124.8(2) ?
C31 C32 C33 120.6(3) ?
C31 C32 H32 119.7 ?
C33 C32 H32 119.7 ?
C34 C33 C32 119.6(3) ?
C34 C33 H33 120.2 ?
C32 C33 H33 120.2 ?
C35 C34 C33 120.2(3) ?
C35 C34 H34 119.9 ?
C33 C34 H34 119.9 ?
C34 C35 C36 119.9(3) ?
C34 C35 H35 120.1 ?
C36 C35 H35 120.0 ?
C35 C36 C31 120.5(3) ?
C35 C36 H36 119.8 ?
C31 C36 H36 119.7 ?
C42 C41 C46 118.1(2) ?
C42 C41 P2 119.9(2) ?
C46 C41 P2 121.9(2) ?
C43 C42 C41 121.4(3) ?
C43 C42 H42 119.3 ?
C41 C42 H42 119.3 ?
C42 C43 C44 120.1(3) ?
C42 C43 H43 120.0 ?
C44 C43 H43 119.9 ?
C45 C44 C43 119.6(3) ?
C45 C44 H44 120.2 ?
C43 C44 H44 120.2 ?
C44 C45 C46 121.0(3) ?
C44 C45 H45 119.5 ?
C46 C45 H45 119.5 ?
C45 C46 C41 119.6(2) ?
C45 C46 C47 115.9(2) ?
C41 C46 C47 124.4(2) ?
N22 C47 C46 121.7(3) ?
N22 C47 H47 122.2 ?
C46 C47 H47 116.0 ?
N24 C48 N23 117.1(2) ?
N24 C48 S2 124.2(2) ?
N23 C48 S2 118.7(2) ?
N24 C49 C50 112.3(3) ?
N24 C49 H49A 109.1 ?
C50 C49 H49A 109.1 ?
N24 C49 H49B 109.1 ?
C50 C49 H49B 109.1 ?
H49A C49 H49B 107.9 ?
C49 C50 H50A 109.5 ?
C49 C50 H50B 109.5 ?
H50A C50 H50B 109.5 ?
C49 C50 H50C 109.5 ?
H50A C50 H50C 109.5 ?
H50B C50 H50C 109.5 ?
C52 C51 C56 119.2(2) ?
C52 C51 P2 122.2(2) ?
C56 C51 P2 118.7(2) ?
C51 C52 C53 120.7(3) ?
C51 C52 H52 119.7 ?
C53 C52 H52 119.7 ?
C54 C53 C52 119.7(3) ?
C54 C53 H53 120.2 ?
C52 C53 H53 120.2 ?
C55 C54 C53 120.2(3) ?
C55 C54 H54 119.9 ?
C53 C54 H54 119.9 ?
C54 C55 C56 120.2(3) ?
C54 C55 H55 119.9 ?
C56 C55 H55 119.9 ?
C55 C56 C51 120.1(2) ?
C55 C56 H56 119.9 ?
C51 C56 H56 120.0 ?
C66 C61 C62 119.2(2) ?
C66 C61 P2 123.2(2) ?
C62 C61 P2 117.3(2) ?
C63 C62 C61 120.1(3) ?
C63 C62 H62 120.0 ?
C61 C62 H62 120.0 ?
C62 C63 C64 120.6(3) ?
C62 C63 H63 119.7 ?
C64 C63 H63 119.7 ?
C65 C64 C63 119.7(3) ?
C65 C64 H64 120.2 ?
C63 C64 H64 120.2 ?
C64 C65 C66 120.0(3) ?
C64 C65 H65 120.0 ?
C66 C65 H65 120.0 ?
C61 C66 C65 120.4(3) ?
C61 C66 H66 119.8 ?
C65 C66 H66 119.8 ?
C2 O2 H2 109.1 ?
O2 C2 H2A 109.8 ?
O2 C2 H2B 109.3 ?
H2A C2 H2B 109.5 ?
O2 C2 H2C 109.3 ?
H2A C2 H2C 109.5 ?
H2B C2 H2C 109.5 ?
C3 O3 H3 108.8 ?
O3 C3 H3A 109.6 ?
O3 C3 H3B 110.0 ?
H3A C3 H3B 109.5 ?
O3 C3 H3C 108.8 ?
H3A C3 H3C 109.5 ?
H3B C3 H3C 109.5 ?
C4 O4 H4 109.0 ?
O4 C4 H4A 109.5 ?
O4 C4 H4B 109.5 ?
H4A C4 H4B 109.5 ?
O4 C4 H4C 109.4 ?
H4A C4 H4C 109.5 ?
H4B C4 H4C 109.5 ?
H1A O1 H1B 111.8 ?

loop_
_geom_bond_atom_site_label_1
_geom_bond_atom_site_label_2
_geom_bond_distance
_geom_bond_publ_flag
Cu1 N12 2.123(2) y
Cu1 P2 2.2311(7) y
Cu1 P1 2.2480(7) y
Cu1 S1 2.2952(7) y
S1 C18 1.698(3) ?
S2 C48 1.690(3) ?
P1 C21 1.819(3) ?
P1 C31 1.819(3) ?
P1 C11 1.836(3) ?
P2 C51 1.825(3) ?
P2 C41 1.831(3) ?
P2 C61 1.834(3) ?
N12 C17 1.285(4) ?
N12 N13 1.372(3) ?
N13 C18 1.363(4) ?
N13 H13A 0.8137 ?
N14 C18 1.328(4) ?
N14 C19 1.463(4) ?
N14 H14A 0.7174 ?
N22 C47 1.276(4) ?
N22 N23 1.374(3) ?
N23 C48 1.349(4) ?
N23 H23A 0.7385 ?
N24 C48 1.332(4) ?
N24 C49 1.458(4) ?
N24 H24A 0.7872 ?
C11 C12 1.392(4) ?
C11 C16 1.416(4) ?
C12 C13 1.400(4) ?
C12 H12 0.9300 ?
C13 C14 1.380(4) ?
C13 H13 0.9301 ?
C14 C15 1.388(4) ?
C14 H14 0.9301 ?
C15 C16 1.403(4) ?
C15 H15 0.9300 ?
C16 C17 1.464(4) ?
C17 H17 0.8875 ?
C19 C20 1.506(5) ?
C19 H19A 0.9700 ?
C19 H19B 0.9700 ?
C20 H20A 0.9600 ?
C20 H20B 0.9600 ?
C20 H20C 0.9600 ?
C21 C26 1.393(4) ?
C21 C22 1.396(4) ?
C22 C23 1.389(4) ?
C22 H22 0.9300 ?
C23 C24 1.391(4) ?
C23 H23 0.9300 ?
C24 C25 1.389(4) ?
C24 H24 0.9299 ?
C25 C26 1.390(4) ?
C25 H25 0.9300 ?
C26 H26 0.9301 ?
C31 C32 1.387(4) ?
C31 C36 1.388(4) ?
C32 C33 1.388(4) ?
C32 H32 0.9299 ?
C33 C34 1.388(5) ?
C33 H33 0.9300 ?
C34 C35 1.382(5) ?
C34 H34 0.9301 ?
C35 C36 1.387(4) ?
C35 H35 0.9299 ?
C36 H36 0.9300 ?
C41 C42 1.407(4) ?
C41 C46 1.410(4) ?
C42 C43 1.384(4) ?
C42 H42 0.9300 ?
C43 C44 1.387(4) ?
C43 H43 0.9301 ?
C44 C45 1.385(4) ?
C44 H44 0.9301 ?
C45 C46 1.401(4) ?
C45 H45 0.9301 ?
C46 C47 1.466(4) ?
C47 H47 0.8215 ?
C49 C50 1.505(5) ?
C49 H49A 0.9700 ?
C49 H49B 0.9700 ?
C50 H50A 0.9601 ?
C50 H50B 0.9600 ?
C50 H50C 0.9600 ?
C51 C52 1.389(4) ?
C51 C56 1.402(4) ?
C52 C53 1.393(4) ?
C52 H52 0.9299 ?
C53 C54 1.391(4) ?
C53 H53 0.9300 ?
C54 C55 1.384(4) ?
C54 H54 0.9301 ?
C55 C56 1.390(4) ?
C55 H55 0.9300 ?
C56 H56 0.9299 ?
C61 C66 1.390(4) ?
C61 C62 1.404(4) ?
C62 C63 1.384(4) ?
C62 H62 0.9300 ?
C63 C64 1.391(4) ?
C63 H63 0.9300 ?
C64 C65 1.385(4) ?
C64 H64 0.9299 ?
C65 C66 1.399(4) ?
C65 H65 0.9300 ?
C66 H66 0.9300 ?
O2 C2 1.425(5) ?
O2 H2 0.9599 ?
C2 H2A 0.9599 ?
C2 H2B 0.9599 ?
C2 H2C 0.9600 ?
O3 C3 1.436(7) ?
O3 H3 0.9600 ?
C3 H3A 0.9600 ?
C3 H3B 0.9600 ?
C3 H3C 0.9600 ?
O4 C4 1.383(9) ?
O4 H4 0.9599 ?
C4 H4A 0.9600 ?
C4 H4B 0.9600 ?
C4 H4C 0.9599 ?
O1 H1A 1.0427 ?
O1 H1B 1.0634 ?

loop_
_geom_hbond_atom_site_label_D
_geom_hbond_atom_site_label_H
_geom_hbond_atom_site_label_A
_geom_hbond_distance_DH
_geom_hbond_distance_HA
_geom_hbond_distance_DA
_geom_hbond_angle_DHA
_geom_hbond_site_symmetry_A
N13 H13A O1 0.81 2.07 2.870(4) 168.2 .
N14 H14A Br1 0.72 2.95 3.426(3) 126.9 2_566
N14 H14A Br1 0.72 2.97 3.503(3) 133.4 .
N23 H23A Br1 0.74 2.67 3.395(3) 168.7 2_566
O2 H2 Br1 0.96 2.29 3.236(3) 170.0 .
O3 H3 O1 0.96 2.18 2.966(6) 138.4 2_666
O4 H4 O2 0.96 1.91 2.795(6) 152.2 .
O1 H1A Br1 1.04 2.61 3.486(3) 141.0 2_566
O1 H1B Br1 1.06 3.10 4.035(4) 146.6 .

loop_
_geom_torsion_atom_site_label_1
_geom_torsion_atom_site_label_2
_geom_torsion_atom_site_label_3
_geom_torsion_atom_site_label_4
_geom_torsion
N12 Cu1 S1 C18 -14.43(11)
P2 Cu1 S1 C18 112.24(10)
P1 Cu1 S1 C18 -93.91(10)
N12 Cu1 P1 C21 176.26(12)
P2 Cu1 P1 C21 46.74(11)
S1 Cu1 P1 C21 -103.84(11)
N12 Cu1 P1 C31 -55.36(11)
P2 Cu1 P1 C31 175.11(9)
S1 Cu1 P1 C31 24.54(10)
N12 Cu1 P1 C11 55.10(10)
P2 Cu1 P1 C11 -74.43(9)
S1 Cu1 P1 C11 135.00(9)
N12 Cu1 P2 C51 -49.48(13)
P1 Cu1 P2 C51 58.96(11)
S1 Cu1 P2 C51 -148.40(10)
N12 Cu1 P2 C41 81.56(12)
P1 Cu1 P2 C41 -170.00(10)
S1 Cu1 P2 C41 -17.36(10)
N12 Cu1 P2 C61 -164.73(11)
P1 Cu1 P2 C61 -56.29(9)
S1 Cu1 P2 C61 96.34(9)
P2 Cu1 N12 C17 78.6(2)
P1 Cu1 N12 C17 -48.5(2)
S1 Cu1 N12 C17 -169.0(2)
P2 Cu1 N12 N13 -95.70(17)
P1 Cu1 N12 N13 137.16(17)
S1 Cu1 N12 N13 16.70(16)
C17 N12 N13 C18 172.2(2)
Cu1 N12 N13 C18 -12.8(3)
C47 N22 N23 C48 169.7(3)
C21 P1 C11 C12 -7.7(2)
C31 P1 C11 C12 -115.8(2)
Cu1 P1 C11 C12 128.8(2)
C21 P1 C11 C16 176.5(2)
C31 P1 C11 C16 68.3(2)
Cu1 P1 C11 C16 -47.1(2)
C16 C11 C12 C13 -0.1(4)
P1 C11 C12 C13 -176.0(2)
C11 C12 C13 C14 -2.0(4)
C12 C13 C14 C15 1.2(4)
C13 C14 C15 C16 1.7(4)
C14 C15 C16 C11 -3.8(4)
C14 C15 C16 C17 177.7(3)
C12 C11 C16 C15 2.9(4)
P1 C11 C16 C15 178.9(2)
C12 C11 C16 C17 -178.6(2)
P1 C11 C16 C17 -2.7(4)
N13 N12 C17 C16 -178.7(2)
Cu1 N12 C17 C16 7.2(4)
C15 C16 C17 N12 -151.2(3)
C11 C16 C17 N12 30.3(4)
C19 N14 C18 N13 -172.0(3)
C19 N14 C18 S1 9.1(4)
N12 N13 C18 N14 178.5(2)
N12 N13 C18 S1 -2.6(4)
Cu1 S1 C18 N14 -167.0(2)
Cu1 S1 C18 N13 14.2(2)
C18 N14 C19 C20 79.1(4)
C31 P1 C21 C26 20.2(2)
C11 P1 C21 C26 -88.9(2)
Cu1 P1 C21 C26 151.42(18)
C31 P1 C21 C22 -154.5(2)
C11 P1 C21 C22 96.5(2)
Cu1 P1 C21 C22 -23.2(3)
C26 C21 C22 C23 0.3(4)
P1 C21 C22 C23 175.2(2)
C21 C22 C23 C24 -1.3(4)
C22 C23 C24 C25 1.2(4)
C23 C24 C25 C26 -0.1(4)
C24 C25 C26 C21 -0.9(4)
C22 C21 C26 C25 0.8(4)
P1 C21 C26 C25 -173.8(2)
C21 P1 C31 C32 80.6(2)
C11 P1 C31 C32 -169.6(2)
Cu1 P1 C31 C32 -60.8(2)
C21 P1 C31 C36 -99.1(3)
C11 P1 C31 C36 10.8(3)
Cu1 P1 C31 C36 119.5(2)
C36 C31 C32 C33 0.0(5)
P1 C31 C32 C33 -179.7(3)
C31 C32 C33 C34 -1.6(5)
C32 C33 C34 C35 1.8(6)
C33 C34 C35 C36 -0.4(6)
C34 C35 C36 C31 -1.2(5)
C32 C31 C36 C35 1.4(5)
P1 C31 C36 C35 -178.9(3)
C51 P2 C41 C42 -93.5(2)
C61 P2 C41 C42 13.2(2)
Cu1 P2 C41 C42 127.55(19)
C51 P2 C41 C46 90.3(2)
C61 P2 C41 C46 -163.0(2)
Cu1 P2 C41 C46 -48.7(2)
C46 C41 C42 C43 0.4(4)
P2 C41 C42 C43 -175.9(2)
C41 C42 C43 C44 1.2(4)
C42 C43 C44 C45 -1.2(4)
C43 C44 C45 C46 -0.4(4)
C44 C45 C46 C41 2.1(4)
C44 C45 C46 C47 -175.1(3)
C42 C41 C46 C45 -2.0(4)
P2 C41 C46 C45 174.2(2)
C42 C41 C46 C47 174.9(2)
P2 C41 C46 C47 -8.8(4)
N23 N22 C47 C46 -176.3(2)
C45 C46 C47 N22 143.1(3)
C41 C46 C47 N22 -34.0(4)
C49 N24 C48 N23 -175.5(3)
C49 N24 C48 S2 5.5(4)
N22 N23 C48 N24 1.7(4)
N22 N23 C48 S2 -179.21(19)
C48 N24 C49 C50 92.0(4)
C41 P2 C51 C52 8.3(2)
C61 P2 C51 C52 -99.0(2)
Cu1 P2 C51 C52 144.76(19)
C41 P2 C51 C56 -172.0(2)
C61 P2 C51 C56 80.6(2)
Cu1 P2 C51 C56 -35.6(2)
C56 C51 C52 C53 -0.3(4)
P2 C51 C52 C53 179.4(2)
C51 C52 C53 C54 -0.3(4)
C52 C53 C54 C55 0.4(4)
C53 C54 C55 C56 0.1(4)
C54 C55 C56 C51 -0.7(4)
C52 C51 C56 C55 0.8(4)
P2 C51 C56 C55 -178.9(2)
C51 P2 C61 C66 -1.9(2)
C41 P2 C61 C66 -109.9(2)
Cu1 P2 C61 C66 126.6(2)
C51 P2 C61 C62 -175.1(2)
C41 P2 C61 C62 77.0(2)
Cu1 P2 C61 C62 -46.6(2)
C66 C61 C62 C63 -0.3(4)
P2 C61 C62 C63 173.1(2)
C61 C62 C63 C64 -1.6(4)
C62 C63 C64 C65 2.2(4)
C63 C64 C65 C66 -1.0(4)
C62 C61 C66 C65 1.5(4)
P2 C61 C66 C65 -171.4(2)
C64 C65 C66 C61 -0.9(4)
